data_1568496
loop_
_publ_author_name
'Geers, Madeleine'
'Lee, Jie Yie'
'Ling, Sanliang'
'Fabelo, Oscar'
'Ca&#xf1;adillas-Delgado, Laura'
'Cliffe, Matthew J.'

_publ_section_title
;
 Non-collinear magnetism in the post-perovskite thiocyanate frameworks
 CsM(NCS)<sub>3</sub>.
;
_journal_issue 13
_journal_name_full 'Chemical science'
_journal_page_first 3531
_journal_page_last 3540
_journal_paper_doi 10.1039/d2sc06861c
_journal_volume 14
_journal_year 2023
_chemical_formula_moiety 'C6 Mn2 N6 S6, 2(Cs)'
_chemical_formula_sum 'C6 Cs2 Mn2 N6 S6'
_chemical_formula_weight 724.2
_chemical_name_systematic 'Caesium manganese trithiocyanate'
_chemical_properties_physical Moisture-sensitive,Hygroscopic
_space_group_IT_number 14
_space_group_name_Hall '-P 2yn'
_space_group_name_H-M_alt 'P 1 21/n 1'
_symmetry_cell_setting monoclinic
_symmetry_Int_Tables_number 14
_symmetry_space_group_name_Hall '-P 2yn'
_symmetry_space_group_name_H-M 'P 1 21/n 1'
_audit_update_record
;
2023-02-07 deposited with the CCDC.	2023-02-21 downloaded from the CCDC.
;
_cell_angle_alpha 90
_cell_angle_beta 95.8382(16)
_cell_angle_gamma 90
_cell_formula_units_Z 2
_cell_length_a 12.7463(3)
_cell_length_b 13.2447(3)
_cell_length_c 5.65400(10)
_cell_measurement_reflns_used 558
_cell_measurement_temperature 13
_cell_measurement_theta_max 62.025
_cell_measurement_theta_min 4.33
_cell_volume 949.56(4)
_diffrn_ambient_temperature 13
_diffrn_detector_area_resol_mean '1.56 mm vert. 2.5 mm hor.'
_diffrn_measured_fraction_theta_full 0.98
_diffrn_measured_fraction_theta_max 0.97
_diffrn_measurement_device_type 'D19 position-sensitive detector diffractometer'
_diffrn_measurement_method 'omega step-scans'
_diffrn_radiation_monochromator 'copper 331'
_diffrn_radiation_probe neutron
_diffrn_radiation_type neutron
_diffrn_radiation_wavelength 1.4551
_diffrn_reflns_av_R_equivalents 0.0273
_diffrn_reflns_av_unetI/netI 0.0062
_diffrn_reflns_limit_h_max 15
_diffrn_reflns_limit_h_min -15
_diffrn_reflns_limit_k_max 15
_diffrn_reflns_limit_k_min -13
_diffrn_reflns_limit_l_max 6
_diffrn_reflns_limit_l_min -4
_diffrn_reflns_number 5513
_diffrn_reflns_theta_full 55.15
_diffrn_reflns_theta_max 60.65
_diffrn_reflns_theta_min 4.56
_diffrn_source 'neutron source'
_diffrn_source_power 55MW
_diffrn_source_type 'ILL High Flux Reactor, beam H11'
_exptl_absorpt_coefficient_mu 0.017
_exptl_crystal_colour green
_exptl_crystal_density_diffrn 2.5327
_exptl_crystal_description prism
_exptl_crystal_F_000 232.996
_exptl_crystal_preparation 'Magnetic properties'
_exptl_crystal_recrystallization_method 'Re-crystallisation from solvent: Water'
_exptl_crystal_size_max 6.3
_exptl_crystal_size_mid 2.6
_exptl_crystal_size_min 1.1
_exptl_crystal_size_rad 3
_refine_ls_extinction_method none
_refine_ls_goodness_of_fit_gt 3.61
_refine_ls_goodness_of_fit_ref 3.60
_refine_ls_number_constraints 0
_refine_ls_number_parameters 103
_refine_ls_number_reflns 1656
_refine_ls_number_restraints 0
_refine_ls_R_factor_all 0.0351
_refine_ls_R_factor_gt 0.0350
_refine_ls_shift/su_max 0.0082
_refine_ls_shift/su_mean 0.0009
_refine_ls_structure_factor_coef F
_refine_ls_weighting_details w=1/(\s^2^(F)+0.000625F^2^)
_refine_ls_weighting_scheme sigma
_refine_ls_wR_factor_gt 0.0967
_refine_ls_wR_factor_ref 0.0968
_reflns_number_gt 1649
_reflns_number_total 1656
_reflns_threshold_expression I>3\s(I)
_cod_data_source_file d2sc06861c2.cif
_cod_data_source_block I_CCDC4
_cod_depositor_comments 'Adding full bibliography for 1568490--1568497.cif.'
_cod_database_code 1568496

loop_
_space_group_symop_id
_space_group_symop_operation_xyz
1 x,y,z
2 -x+1/2,y+1/2,-z+1/2
3 -x,-y,-z
4 x+1/2,-y+1/2,z+1/2

loop_
_atom_site_label
_atom_site_type_symbol
_atom_site_fract_x
_atom_site_fract_y
_atom_site_fract_z
_atom_site_adp_type
_atom_site_U_iso_or_equiv
_atom_site_site_symmetry_multiplicity
_atom_site_occupancy
_atom_site_calc_flag
_atom_site_refinement_flags
_atom_site_disorder_assembly
_atom_site_disorder_group
N2 N 0.41929(6) 0.44300(6) 0.28345(15) Uani 0.0096(3) 4 1 d . . .
N3 N 0.16790(6) 0.50635(6) -0.04808(16) Uani 0.0109(3) 4 1 d . . .
N1 N -0.03042(6) 0.59179(6) -0.31685(15) Uani 0.0096(3) 4 1 d . . .
C2 C 0.41770(9) 0.40547(8) 0.4704(2) Uani 0.0085(4) 4 1 d . . .
C1 C -0.00996(9) 0.62502(9) -0.4972(2) Uani 0.0085(4) 4 1 d . . .
C3 C 0.24132(9) 0.55240(8) -0.0915(2) Uani 0.0083(4) 4 1 d . . .
Cs1 Cs 0.21686(10) 0.27527(10) 0.1496(2) Uani 0.0066(4) 4 1 d . . .
S3 S 0.3430(2) 0.6213(2) -0.1508(5) Uani 0.0086(8) 4 1 d . . .
S1 S 0.02043(19) 0.67321(19) -0.7499(5) Uani 0.0080(7) 4 1 d . . .
S2 S 0.41694(20) 0.34813(18) 0.7260(5) Uani 0.0075(8) 4 1 d . . .
Mn1 Mn 0 0.5 0 Uani 0.0057(8) 2 1 d . . .
Mn2 Mn 0.5 0.5 0 Uani 0.0047(8) 2 1 d . . .

loop_
_atom_site_aniso_label
_atom_site_aniso_type_symbol
_atom_site_aniso_U_11
_atom_site_aniso_U_22
_atom_site_aniso_U_33
_atom_site_aniso_U_12
_atom_site_aniso_U_13
_atom_site_aniso_U_23
N2 N 0.0106(6) 0.0108(6) 0.0075(6) -0.0010(3) 0.0021(4) 0.0007(3)
N3 N 0.0082(6) 0.0112(6) 0.0135(6) -0.0007(3) 0.0027(4) 0.0005(3)
N1 N 0.0116(5) 0.0096(6) 0.0080(6) 0.0001(3) 0.0022(4) 0.0013(3)
C2 C 0.0102(7) 0.0080(7) 0.0074(8) -0.0006(4) 0.0012(5) 0.0000(4)
C1 C 0.0094(7) 0.0085(7) 0.0081(8) -0.0004(4) 0.0027(5) 0.0002(4)
C3 C 0.0069(7) 0.0083(7) 0.0096(7) -0.0013(4) 0.0010(5) -0.0002(4)
Cs1 Cs 0.0061(7) 0.0065(7) 0.0071(8) -0.0004(5) 0.0006(5) -0.0005(5)
S3 S 0.0066(12) 0.0089(13) 0.0102(14) -0.0003(10) 0.0012(10) 0.0012(10)
S1 S 0.0072(12) 0.0060(13) 0.0111(14) 0.0021(10) 0.0027(10) 0.0038(10)
S2 S 0.0076(12) 0.0054(12) 0.0100(15) -0.0012(9) 0.0025(10) 0.0031(10)
Mn1 Mn 0.0057(13) 0.0077(13) 0.0038(15) -0.0003(10) 0.0012(11) -0.0009(10)
Mn2 Mn 0.0034(13) 0.0056(13) 0.0056(15) -0.0003(9) 0.0037(10) -0.0005(10)

loop_
_atom_type_symbol
_atom_type_scat_length_neutron
_atom_type_scat_source
C 6.646 International_Tables_Vol_C
Cs 5.420 International_Tables_Vol_C
Mn -3.730 International_Tables_Vol_C
N 9.360 International_Tables_Vol_C
S 2.847 International_Tables_Vol_C

loop_
_exptl_crystal_face_index_h
_exptl_crystal_face_index_k
_exptl_crystal_face_index_l
_exptl_crystal_face_perp_dist
? ? ? ?

loop_
_geom_angle_atom_site_label_1
_geom_angle_atom_site_label_2
_geom_angle_atom_site_label_3
_geom_angle_site_symmetry_1
_geom_angle_site_symmetry_2
_geom_angle_site_symmetry_3
_geom_angle
_geom_angle_publ_flag
C2 N2 Cs1 . . . 80.93(7) ?
C2 N2 Mn2 . . . 152.23(8) ?
Cs1 N2 Mn2 . . . 118.28(4) ?
C3 N3 Cs1 . . . 115.44(7) ?
C3 N3 Mn1 . . . 149.84(8) ?
Cs1 N3 Mn1 . . . 94.36(4) ?
C1 N1 Cs1 . . 3_565 106.98(8) ?
C1 N1 Mn1 . . . 154.01(8) ?
Cs1 N1 Mn1 3_565 . . 98.12(4) ?
N2 C2 Cs1 . . . 79.47(7) ?
N2 C2 S2 . . . 177.36(13) ?
Cs1 C2 S2 . . . 99.33(10) ?
N1 C1 S1 . . . 179.07(13) ?
N3 C3 S3 . . . 177.96(14) ?
N2 Cs1 N3 . . . 65.52(3) ?
N2 Cs1 N1 . . 3_565 98.28(4) ?
N2 Cs1 C2 . . . 19.59(2) ?
N2 Cs1 Cs1 . . 1_554 98.28(3) ?
N2 Cs1 Cs1 . . 1_556 81.72(3) ?
N2 Cs1 S3 . . 2_544 130.72(6) ?
N2 Cs1 S3 . . 2_545 113.84(6) ?
N2 Cs1 S1 . . 2_544 62.74(5) ?
N2 Cs1 S1 . . 3_564 124.93(6) ?
N2 Cs1 Mn1 . . . 92.96(3) ?
N3 Cs1 N1 . . 3_565 57.65(3) ?
N3 Cs1 C2 . . . 79.55(4) ?
N3 Cs1 Cs1 . . 1_554 71.35(3) ?
N3 Cs1 Cs1 . . 1_556 108.65(4) ?
N3 Cs1 S3 . . 2_544 104.45(6) ?
N3 Cs1 S3 . . 2_545 137.55(6) ?
N3 Cs1 S1 . . 2_544 122.87(6) ?
N3 Cs1 S1 . . 3_564 60.01(5) ?
N3 Cs1 Mn1 . . . 32.194(19) ?
N1 Cs1 C2 3_565 . . 95.97(4) ?
N1 Cs1 Cs1 3_565 . 1_554 111.94(4) ?
N1 Cs1 Cs1 3_565 . 1_556 68.06(3) ?
N1 Cs1 S3 3_565 . 2_544 117.01(6) ?
N1 Cs1 S3 3_565 . 2_545 81.74(5) ?
N1 Cs1 S1 3_565 . 2_544 150.74(6) ?
N1 Cs1 S1 3_565 . 3_564 58.88(5) ?
N1 Cs1 Mn1 3_565 . . 31.626(19) ?
C2 Cs1 Cs1 . . 1_554 116.80(4) ?
C2 Cs1 Cs1 . . 1_556 63.20(3) ?
C2 Cs1 S3 . . 2_544 143.61(6) ?
C2 Cs1 S3 . . 2_545 94.25(5) ?
C2 Cs1 S1 . . 2_544 58.40(5) ?
C2 Cs1 S1 . . 3_564 139.17(6) ?
C2 Cs1 Mn1 . . . 101.24(4) ?
Cs1 Cs1 Cs1 1_554 . 1_556 180 ?
Cs1 Cs1 S3 1_554 . 2_544 38.43(5) ?
Cs1 Cs1 S3 1_554 . 2_545 143.22(5) ?
Cs1 Cs1 S1 1_554 . 2_544 93.60(5) ?
Cs1 Cs1 S1 1_554 . 3_564 57.67(5) ?
Cs1 Cs1 Mn1 1_554 . . 82.07(3) ?
Cs1 Cs1 S3 1_556 . 2_544 141.57(6) ?
Cs1 Cs1 S3 1_556 . 2_545 36.78(5) ?
Cs1 Cs1 S1 1_556 . 2_544 86.40(5) ?
Cs1 Cs1 S1 1_556 . 3_564 122.33(6) ?
Cs1 Cs1 Mn1 1_556 . . 97.93(3) ?
S3 Cs1 S3 2_544 . 2_545 104.79(7) ?
S3 Cs1 S1 2_544 . 2_544 91.78(7) ?
S3 Cs1 S1 2_544 . 3_564 60.74(6) ?
S3 Cs1 Mn1 2_544 . . 99.78(5) ?
S3 Cs1 S1 2_545 . 2_544 86.12(7) ?
S3 Cs1 S1 2_545 . 3_564 111.17(7) ?
S3 Cs1 Mn1 2_545 . . 112.23(5) ?
S1 Cs1 S1 2_544 . 3_564 149.98(7) ?
S1 Cs1 Mn1 2_544 . . 154.58(6) ?
S1 Cs1 Mn1 3_564 . . 40.22(4) ?
C3 S3 Cs1 . . 2_554 112.02(12) ?
C3 S3 Cs1 . . 2_555 85.42(11) ?
Cs1 S3 Cs1 2_554 . 2_555 104.79(7) ?
C1 S1 Cs1 . . 2_554 107.81(11) ?
C1 S1 Cs1 . . 3_564 110.88(11) ?
Cs1 S1 Cs1 2_554 . 3_564 136.51(8) ?
N3 Mn1 N3 . . 3_565 180 ?
N3 Mn1 N1 . . . 88.32(3) ?
N3 Mn1 N1 . . 3_565 91.68(3) ?
N3 Mn1 Cs1 . . . 53.44(3) ?
N3 Mn1 Cs1 . . 3_565 126.56(3) ?
N3 Mn1 N1 3_565 . . 91.68(3) ?
N3 Mn1 N1 3_565 . 3_565 88.32(3) ?
N3 Mn1 Cs1 3_565 . . 126.56(3) ?
N3 Mn1 Cs1 3_565 . 3_565 53.44(3) ?
N1 Mn1 N1 . . 3_565 180 ?
N1 Mn1 Cs1 . . . 129.74(3) ?
N1 Mn1 Cs1 . . 3_565 50.26(3) ?
N1 Mn1 Cs1 3_565 . . 50.26(3) ?
N1 Mn1 Cs1 3_565 . 3_565 129.74(3) ?
Cs1 Mn1 Cs1 . . 3_565 180 ?
N2 Mn2 N2 . . 3_665 180 ?

loop_
_geom_bond_atom_site_label_1
_geom_bond_atom_site_label_2
_geom_bond_site_symmetry_1
_geom_bond_site_symmetry_2
_geom_bond_distance
_geom_bond_publ_flag
N2 C2 . . 1.1702(14) ?
N2 Cs1 . . 3.4306(15) ?
N2 Mn2 . . 2.1288(9) ?
N3 C3 . . 1.1639(14) ?
N3 Cs1 . . 3.2960(15) ?
N3 Mn1 . . 2.1862(8) ?
N1 C1 . . 1.1645(14) ?
N1 Cs1 . 3_565 3.1778(16) ?
N1 Mn1 . . 2.1671(8) ?
C2 Cs1 . . 3.4457(17) ?
C2 S2 . . 1.633(3) ?
C1 S1 . . 1.646(3) ?
C3 S3 . . 1.647(3) ?
Cs1 Cs1 . 1_554 5.654(2) ?
Cs1 Cs1 . 1_556 5.654(2) ?
Cs1 S3 . 2_544 3.501(3) ?
Cs1 S3 . 2_545 3.635(3) ?
Cs1 S1 . 2_544 3.602(3) ?
Cs1 S1 . 3_564 3.651(3) ?
Cs1 Mn1 . . 4.0914(13) ?

loop_
_geom_hbond_atom_site_label_D
_geom_hbond_atom_site_label_H
_geom_hbond_atom_site_label_A
_geom_hbond_site_symmetry_D
_geom_hbond_site_symmetry_H
_geom_hbond_site_symmetry_A
_geom_hbond_distance_DH
_geom_hbond_distance_HA
_geom_hbond_distance_DA
_geom_hbond_angle_DHA
_geom_hbond_publ_flag
? ? ? ? ? ? ? ? ? ? ?

loop_
_geom_torsion_atom_site_label_1
_geom_torsion_atom_site_label_2
_geom_torsion_atom_site_label_3
_geom_torsion_atom_site_label_4
_geom_torsion_site_symmetry_1
_geom_torsion_site_symmetry_2
_geom_torsion_site_symmetry_3
_geom_torsion_site_symmetry_4
_geom_torsion
_geom_torsion_publ_flag
? ? ? ? ? ? ? ? ? ?

loop_
_restr_angle_atom_site_label_1
_restr_angle_site_symmetry_1
_restr_angle_atom_site_label_2
_restr_angle_site_symmetry_2
_restr_angle_atom_site_label_3
_restr_angle_site_symmetry_3
_restr_angle_target
_restr_angle_target_weight_param
? ? ? ? ? ? ? ?

loop_
_restr_distance_atom_site_label_1
_restr_distance_site_symmetry_1
_restr_distance_atom_site_label_2
_restr_distance_site_symmetry_2
_restr_distance_target
_restr_distance_target_weight_param
? ? ? ? ? ?

loop_
_restr_equal_angle_atom_site_label_1
_restr_equal_angle_site_symmetry_1
_restr_equal_angle_atom_site_label_2
_restr_equal_angle_site_symmetry_2
_restr_equal_angle_atom_site_label_3
_restr_equal_angle_site_symmetry_3
_restr_equal_angle_class_class_id
_restr_equal_angle_class_target_weight_param
? ? ? ? ? ? ? ?

loop_
_restr_equal_distance_atom_site_label_1
_restr_equal_distance_site_symmetry_1
_restr_equal_distance_atom_site_label_2
_restr_equal_distance_site_symmetry_2
_restr_equal_distance_class_class_id
_restr_equal_distance_class_target_weight_param
? ? ? ? ? ?

loop_
_restr_equal_torsion_atom_site_label_1
_restr_equal_torsion_site_symmetry_1
_restr_equal_torsion_atom_site_label_2
_restr_equal_torsion_site_symmetry_2
_restr_equal_torsion_atom_site_label_3
_restr_equal_torsion_site_symmetry_3
_restr_equal_torsion_atom_site_label_4
_restr_equal_torsion_site_symmetry_4
_restr_equal_torsion_class_class_id
_restr_equal_torsion_class_target_weight_param
? ? ? ? ? ? ? ? ? ?

loop_
_restr_torsion_atom_site_label_1
_restr_torsion_site_symmetry_1
_restr_torsion_atom_site_label_2
_restr_torsion_site_symmetry_2
_restr_torsion_atom_site_label_3
_restr_torsion_site_symmetry_3
_restr_torsion_atom_site_label_4
_restr_torsion_site_symmetry_4
_restr_torsion_angle_target
_restr_torsion_weight_param
? ? ? ? ? ? ? ? ? ?

loop_
_twin_individual_id
_twin_individual_mass_fraction_refined
_twin_individual_twin_matrix_11
_twin_individual_twin_matrix_12
_twin_individual_twin_matrix_13
_twin_individual_twin_matrix_21
_twin_individual_twin_matrix_22
_twin_individual_twin_matrix_23
_twin_individual_twin_matrix_31
_twin_individual_twin_matrix_32
_twin_individual_twin_matrix_33
? ? ? ? ? ? ? ? ? ? ?

loop_
_jana_atom_site_adp_c_label
_jana_atom_site_adp_c_type_symbol
_jana_atom_site_adp_c_111
_jana_atom_site_adp_c_112
_jana_atom_site_adp_c_113
_jana_atom_site_adp_c_122
_jana_atom_site_adp_c_123
_jana_atom_site_adp_c_133
_jana_atom_site_adp_c_222
_jana_atom_site_adp_c_223
_jana_atom_site_adp_c_233
_jana_atom_site_adp_c_333
? ? ? ? ? ? ? ? ? ? ? ?

loop_
_jana_atom_site_adp_d_label
_jana_atom_site_adp_d_type_symbol
_jana_atom_site_adp_d_1111
_jana_atom_site_adp_d_1112
_jana_atom_site_adp_d_1113
_jana_atom_site_adp_d_1122
_jana_atom_site_adp_d_1123
_jana_atom_site_adp_d_1133
_jana_atom_site_adp_d_1222
_jana_atom_site_adp_d_1223
_jana_atom_site_adp_d_1233
_jana_atom_site_adp_d_1333
_jana_atom_site_adp_d_2222
_jana_atom_site_adp_d_2223
_jana_atom_site_adp_d_2233
_jana_atom_site_adp_d_2333
_jana_atom_site_adp_d_3333
? ? ? ? ? ? ? ? ? ? ? ? ? ? ? ? ?

loop_
_jana_atom_site_adp_e_label
_jana_atom_site_adp_e_type_symbol
_jana_atom_site_adp_e_11111
_jana_atom_site_adp_e_11112
_jana_atom_site_adp_e_11113
_jana_atom_site_adp_e_11122
_jana_atom_site_adp_e_11123
_jana_atom_site_adp_e_11133
_jana_atom_site_adp_e_11222
_jana_atom_site_adp_e_11223
_jana_atom_site_adp_e_11233
_jana_atom_site_adp_e_11333
_jana_atom_site_adp_e_12222
_jana_atom_site_adp_e_12223
_jana_atom_site_adp_e_12233
_jana_atom_site_adp_e_12333
_jana_atom_site_adp_e_13333
_jana_atom_site_adp_e_22222
_jana_atom_site_adp_e_22223
_jana_atom_site_adp_e_22233
_jana_atom_site_adp_e_22333
_jana_atom_site_adp_e_23333
_jana_atom_site_adp_e_33333
? ? ? ? ? ? ? ? ? ? ? ? ? ? ? ? ? ? ? ? ? ? ?

loop_
_jana_atom_site_adp_f_label
_jana_atom_site_adp_f_type_symbol
_jana_atom_site_adp_f_111111
_jana_atom_site_adp_f_111112
_jana_atom_site_adp_f_111113
_jana_atom_site_adp_f_111122
_jana_atom_site_adp_f_111123
_jana_atom_site_adp_f_111133
_jana_atom_site_adp_f_111222
_jana_atom_site_adp_f_111223
_jana_atom_site_adp_f_111233
_jana_atom_site_adp_f_111333
_jana_atom_site_adp_f_112222
_jana_atom_site_adp_f_112223
_jana_atom_site_adp_f_112233
_jana_atom_site_adp_f_112333
_jana_atom_site_adp_f_113333
_jana_atom_site_adp_f_122222
_jana_atom_site_adp_f_122223
_jana_atom_site_adp_f_122233
_jana_atom_site_adp_f_122333
_jana_atom_site_adp_f_123333
_jana_atom_site_adp_f_133333
_jana_atom_site_adp_f_222222
_jana_atom_site_adp_f_222223
_jana_atom_site_adp_f_222233
_jana_atom_site_adp_f_222333
_jana_atom_site_adp_f_223333
_jana_atom_site_adp_f_233333
_jana_atom_site_adp_f_333333
? ? ? ? ? ? ? ? ? ? ? ? ? ? ? ? ? ? ? ? ? ? ? ? ? ? ? ? ? ?
